data_2004060
loop_
_publ_author_name
Rajnikant
'Watkin, D.'
'Tranter, G.'

_publ_section_title
;
 Biphenyl-2-methanol
;
_journal_issue 10
_journal_name_full 'Acta Crystallographica Section C'
_journal_page_first 2161
_journal_page_last 2163
_journal_paper_doi 10.1107/S0108270195005002
_journal_volume 51
_journal_year 1995
_chemical_formula_structural 'C13 H12 O1'
_chemical_formula_sum 'C13 H12 O'
_chemical_formula_weight 183.2
_space_group_IT_number 7
_symmetry_cell_setting monoclinic
_symmetry_space_group_name_Hall 'P -2yc'
_symmetry_space_group_name_H-M 'P 1 c 1'
_audit_creation_method CRYSTALS
_cell_angle_alpha 90.000
_cell_angle_beta 101.25(2)
_cell_angle_gamma 90.000
_cell_formula_units_Z 8
_cell_length_a 10.712(4)
_cell_length_b 9.9020(10)
_cell_length_c 19.562(3)
_cell_measurement_reflns_used 25
_cell_measurement_temperature 290
_cell_measurement_theta_max 39
_cell_measurement_theta_min 20
_cell_volume 2035.1(9)
_computing_data_collection 'CAD-4 Software (Enraf-Nonius, 1989)'
_computing_data_reduction
;
CRYSTALS (Watkin, Carruthers & Betteridge, 1985)
;
_computing_molecular_graphics
;
CAMERON (Pearce, Watkin & Prout, 1992)
;
_computing_publication_material CRYSTALS
_computing_structure_refinement CRYSTALS
_computing_structure_solution 'SHELXS86 (Sheldrick, 1985)'
_diffrn_ambient_temperature 290
_diffrn_measurement_device 'Enraf-Nonius CAD-4'
_diffrn_measurement_method \w/2\q
_diffrn_radiation_monochromator graphite
_diffrn_radiation_source 'fine-focus sealed tube'
_diffrn_radiation_type CuK\a
_diffrn_radiation_wavelength 1.54184
_diffrn_reflns_av_R_equivalents .046
_diffrn_reflns_limit_h_max 11
_diffrn_reflns_limit_h_min -012
_diffrn_reflns_limit_k_max 10
_diffrn_reflns_limit_k_min -011
_diffrn_reflns_limit_l_max 21
_diffrn_reflns_limit_l_min -05
_diffrn_reflns_number 3989
_diffrn_reflns_theta_max 72
_diffrn_reflns_theta_min 0
_diffrn_standards_decay_% 5
_diffrn_standards_interval_time 60
_diffrn_standards_number 3
_exptl_absorpt_coefficient_mu .54
_exptl_absorpt_correction_type none
_exptl_crystal_colour white
_exptl_crystal_density_diffrn 1.20
_exptl_crystal_description 'rectangular plate'
_exptl_crystal_F_000 778.1
_exptl_crystal_size_max .80
_exptl_crystal_size_mid .50
_exptl_crystal_size_min .15
_refine_diff_density_max .441
_refine_diff_density_min -0.425
_refine_ls_extinction_coef 36(10)
_refine_ls_extinction_method 'Larson (1970)'
_refine_ls_goodness_of_fit_obs 1.18
_refine_ls_hydrogen_treatment noref
_refine_ls_matrix_type full
_refine_ls_number_parameters 514
_refine_ls_number_reflns 2440
_refine_ls_restrained_S_obs 1.179
_refine_ls_R_factor_obs .0706
_refine_ls_shift/esd_max .0795
_refine_ls_structure_factor_coef F
_refine_ls_weighting_scheme 'Weighting scheme: 3-term Chebychev (12.8, 6.44, 10.7)'
_refine_ls_wR_factor_obs .0764
_reflns_number_observed 2440
_reflns_number_total 3300
_reflns_observed_criterion >3\s(I)
_cod_data_source_file pa1180.cif
_cod_data_source_block watkin
_cod_depositor_comments
;
 Moving the _atom_type_scat_source data item into the _atom_type loop.
 All entries of the loop were assumed to have the same _atom_type_scat_source
 data item value.

 Antanas Vaitkus,
 2017-01-11

 Moving the _atom_type_scat_dispersion_real and
 _atom_type_scat_dispersion_imag data items into the _atom_type
 loop.

 Antanas Vaitkus,
 2017-01-11
;
_cod_original_sg_symbol_H-M 'P c'
_cod_original_formula_sum 'C13 H12 O1'
_cod_database_code 2004060

loop_
_symmetry_equiv_pos_as_xyz
X,Y,Z
X,-Y,Z+1/2

loop_
_atom_site_aniso_label
_atom_site_aniso_U_11
_atom_site_aniso_U_22
_atom_site_aniso_U_33
_atom_site_aniso_U_12
_atom_site_aniso_U_13
_atom_site_aniso_U_23
C(101) 0.048(3) 0.030(3) 0.049(3) -0.005(2) 0.005(2) 0.000(2)
C(102) 0.049(3) 0.029(3) 0.045(3) -0.004(2) 0.003(2) 0.001(2)
C(103) 0.068(3) 0.047(3) 0.045(3) -0.004(3) 0.006(3) 0.000(3)
C(104) 0.077(4) 0.055(4) 0.065(4) 0.006(3) 0.022(3) -0.005(3)
C(105) 0.068(4) 0.056(4) 0.068(4) 0.007(3) 0.015(3) 0.000(3)
C(106) 0.055(3) 0.043(3) 0.055(3) 0.004(2) 0.003(2) 0.010(3)
C(107) 0.055(3) 0.029(3) 0.050(3) 0.000(2) 0.001(2) 0.006(2)
C(108) 0.063(3) 0.055(3) 0.066(3) 0.002(3) 0.005(3) -0.007(3)
C(109) 0.078(4) 0.071(4) 0.066(4) 0.004(3) 0.022(3) 0.006(3)
C(110) 0.099(4) 0.057(4) 0.054(3) 0.013(3) 0.018(3) 0.008(3)
C(111) 0.102(4) 0.048(3) 0.050(3) -0.001(3) 0.001(3) 0.002(3)
C(112) 0.072(3) 0.040(3) 0.053(3) -0.003(3) 0.001(2) 0.007(2)
C(113) 0.055(4) 0.039(3) 0.057(4) 0.014(3) -0.008(3) 0.001(3)
O(114) 0.090(3) 0.034(3) 0.113(4) -0.005(2) -0.049(3) -0.006(3)
C(201) 0.049(3) 0.032(3) 0.058(3) 0.000(2) 0.002(2) -0.003(2)
C(202) 0.049(3) 0.036(3) 0.050(3) -0.006(2) 0.009(3) -0.006(3)
C(203) 0.069(3) 0.045(3) 0.059(4) -0.003(3) 0.018(3) -0.002(3)
C(204) 0.071(3) 0.046(3) 0.068(4) -0.006(3) 0.022(3) -0.009(3)
C(205) 0.068(3) 0.045(3) 0.072(4) 0.004(3) 0.015(3) -0.006(3)
C(206) 0.062(3) 0.040(3) 0.062(3) 0.000(3) 0.003(3) 0.000(3)
C(207) 0.057(3) 0.036(3) 0.051(3) -0.002(2) 0.001(2) 0.004(2)
C(208) 0.084(3) 0.041(3) 0.069(3) -0.004(3) 0.016(3) 0.008(3)
C(209) 0.099(4) 0.062(3) 0.073(4) 0.007(3) 0.024(3) 0.018(3)
C(210) 0.092(4) 0.078(4) 0.062(4) 0.019(4) 0.014(3) 0.002(3)
C(211) 0.081(4) 0.054(3) 0.070(4) 0.002(3) 0.002(3) -0.011(3)
C(212) 0.063(3) 0.040(3) 0.068(3) -0.006(2) 0.007(3) -0.005(2)
C(213) 0.064(4) 0.042(3) 0.046(3) -0.001(3) 0.005(3) -0.002(3)
O(214) 0.121(5) 0.037(3) 0.101(4) -0.001(3) -0.045(4) -0.008(3)
C(301) 0.056(3) 0.033(3) 0.057(3) 0.007(2) 0.000(3) -0.002(2)
C(302) 0.064(4) 0.032(3) 0.058(3) 0.005(3) -0.012(3) -0.003(3)
C(303) 0.083(4) 0.052(4) 0.061(4) 0.010(3) 0.004(3) -0.011(3)
C(304) 0.083(4) 0.066(4) 0.060(3) 0.011(3) 0.018(3) 0.000(3)
C(305) 0.062(3) 0.059(4) 0.068(4) -0.006(3) 0.019(3) -0.002(3)
C(306) 0.058(3) 0.046(3) 0.062(3) -0.001(3) 0.008(3) -0.004(3)
C(307) 0.058(3) 0.028(3) 0.061(3) -0.005(2) 0.000(3) -0.006(3)
C(308) 0.060(3) 0.050(3) 0.070(3) -0.001(2) 0.007(3) 0.003(3)
C(309) 0.081(4) 0.062(4) 0.075(4) -0.007(3) 0.020(3) 0.002(3)
C(310) 0.096(4) 0.057(4) 0.065(4) -0.020(3) 0.014(3) -0.007(3)
C(311) 0.098(4) 0.043(3) 0.062(3) -0.011(3) 0.000(3) 0.000(3)
C(312) 0.068(3) 0.037(3) 0.054(3) -0.003(3) -0.001(2) -0.007(2)
C(313) 0.086(6) 0.042(4) 0.060(5) 0.004(3) -0.019(4) 0.000(3)
O(314) 0.076(3) 0.037(3) 0.107(4) -0.009(2) -0.029(3) 0.009(3)
C(401) 0.053(3) 0.033(3) 0.052(3) 0.009(2) -0.003(2) -0.003(2)
C(402) 0.059(3) 0.033(3) 0.055(3) 0.007(3) -0.002(3) -0.009(3)
C(403) 0.074(4) 0.051(3) 0.053(3) 0.011(3) 0.000(3) -0.008(3)
C(404) 0.071(4) 0.058(4) 0.073(4) 0.000(3) 0.015(3) 0.003(3)
C(405) 0.059(3) 0.047(3) 0.080(4) -0.003(3) 0.008(3) 0.007(3)
C(406) 0.061(3) 0.034(3) 0.063(3) -0.002(3) -0.001(3) -0.002(3)
C(407) 0.055(3) 0.035(3) 0.051(3) 0.000(2) 0.001(2) 0.000(2)
C(408) 0.067(3) 0.041(3) 0.064(3) 0.003(3) 0.006(3) 0.012(2)
C(409) 0.084(4) 0.055(3) 0.066(3) -0.004(3) 0.000(3) 0.018(3)
C(410) 0.083(4) 0.073(4) 0.051(4) -0.017(3) 0.002(3) 0.003(3)
C(411) 0.098(4) 0.063(3) 0.063(3) -0.005(3) 0.022(3) -0.015(3)
C(412) 0.087(4) 0.042(3) 0.059(3) -0.001(3) 0.015(3) -0.007(3)
C(413) 0.075(5) 0.034(3) 0.070(5) -0.016(3) -0.007(4) 0.002(3)
O(414) 0.082(3) 0.040(3) 0.110(5) -0.010(2) -0.043(3) 0.005(3)

loop_
_atom_site_label
_atom_site_occupancy
_atom_site_fract_x
_atom_site_fract_y
_atom_site_fract_z
_atom_site_U_iso_or_equiv
_atom_site_thermal_displace_type
C(101) 1.0000 .6265(5) .5255(6) .7971(3) .0416 Uani
C(102) 1.0000 .5654(5) .5775(6) .7326(3) .0405 Uani
C(103) 1.0000 .6043(6) .5343(7) .6728(3) .0527 Uani
C(104) 1.0000 .7080(7) .4484(8) .6768(3) .0630 Uani
C(105) 1.0000 .7732(6) .4036(7) .7398(3) .0635 Uani
C(106) 1.0000 .7320(5) .4420(6) .7986(3) .0505 Uani
C(107) 1.0000 .5863(5) .5543(6) .8626(3) .0434 Uani
C(108) 1.0000 .4630(5) .5305(6) .8727(3) .0612 Uani
C(109) 1.0000 .4253(6) .5563(7) .9345(3) .0696 Uani
C(110) 1.0000 .5116(6) .6078(8) .9896(4) .0656 Uani
C(111) 1.0000 .6359(6) .6289(6) .9830(3) .0634 Uani
C(112) 1.0000 .6717(6) .6033(6) .9205(3) .0539 Uani
C(113) 1.0000 .4587(7) .6861(7) .7275(4) .0482 Uani
O(114) 1.0000 .3566(5) .6496(5) .6717(4) .0642 Uani
C(201) 1.0000 .6119(6) .0113(6) .8065(3) .0454 Uani
C(202) 1.0000 .5714(6) .0749(6) .7416(3) .0442 Uani
C(203) 1.0000 .6166(7) .0325(7) .6834(3) .0561 Uani
C(204) 1.0000 .7092(6) -.0683(7) .6898(4) .0586 Uani
C(205) 1.0000 .7512(6) -0.1334(7) .7531(3) .0595 Uani
C(206) 1.0000 .7014(6) -.0934(6) .8097(3) .0543 Uani
C(207) 1.0000 .5712(6) .0457(6) .8707(3) .0474 Uani
C(208) 1.0000 .5170(6) -.0494(6) .9092(3) .0610 Uani
C(209) 1.0000 .4860(7) -.0174(7) .9722(3) .0734 Uani
C(210) 1.0000 .5066(8) .1117(7) .9993(4) .0751 Uani
C(211) 1.0000 .5596(6) .2087(6) .9629(3) .0673 Uani
C(212) 1.0000 .5901(6) .1764(5) .8998(3) .0556 Uani
C(213) 1.0000 .4662(7) .1864(7) .7343(4) .0501 Uani
O(214) 1.0000 .3793(6) .1592(5) .6697(4) .0722 Uani
C(301) 1.0000 .0188(5) -0.2197(6) .5053(3) .0471 Uani
C(302) 1.0000 .0822(7) -0.1677(7) .5699(3) .0490 Uani
C(303) 1.0000 .0397(7) -0.2026(7) .6304(4) .0637 Uani
C(304) 1.0000 -.0600(7) -0.2947(8) .6294(3) .0677 Uani
C(305) 1.0000 -0.1258(6) -0.3416(7) .5660(3) .0614 Uani
C(306) 1.0000 -.0872(5) -0.3050(6) .5054(3) .0548 Uani
C(307) 1.0000 .0586(5) -0.1911(6) .4395(3) .0464 Uani
C(308) 1.0000 .1827(5) -0.2139(6) .4308(3) .0599 Uani
C(309) 1.0000 .2184(6) -0.1910(7) .3673(3) .0712 Uani
C(310) 1.0000 .1299(6) -0.1485(8) .3100(4) .0689 Uani
C(311) 1.0000 .0062(6) -0.1251(6) .3173(3) .0643 Uani
C(312) 1.0000 -.0308(5) -0.1469(5) .3805(3) .0518 Uani
C(313) 1.0000 .1807(8) -.0631(8) .5784(5) .0593 Uani
O(314) 1.0000 .2884(5) -.0951(5) .6243(3) .0648 Uani
C(401) 1.0000 .0259(6) .2543(6) .4955(3) .0445 Uani
C(402) 1.0000 .0684(6) .3153(7) .5610(3) .0469 Uani
C(403) 1.0000 .0122(6) .2794(7) .6171(3) .0583 Uani
C(404) 1.0000 -.0788(7) .1774(7) .6127(4) .0667 Uani
C(405) 1.0000 -0.1172(6) .1149(7) .5487(3) .0606 Uani
C(406) 1.0000 -.0663(6) .1517(5) .4920(3) .0517 Uani
C(407) 1.0000 .0716(6) .2922(6) .4331(3) .0469 Uani
C(408) 1.0000 .0527(6) .4236(6) .4059(3) .0556 Uani
C(409) 1.0000 .0866(6) .4551(6) .3428(3) .0658 Uani
C(410) 1.0000 .1414(7) .3604(7) .3048(4) .0674 Uani
C(411) 1.0000 .1621(7) .2310(6) .3327(3) .0710 Uani
C(412) 1.0000 .1262(6) .1967(6) .3945(3) .0593 Uani
C(413) 1.0000 .1674(7) .4196(7) .5739(5) .0549 Uani
O(414) 1.0000 .2562(5) .4022(6) .6335(3) .0664 Uani
H(1031) 1.0000 .5592 .5700 .6270 .0508 Uiso
H(1041) 1.0000 .7344 .4192 .6326 .0617 Uiso
H(1051) 1.0000 .8470 .3422 .7425 .0592 Uiso
H(1061) 1.0000 .7813 .4110 .8450 .0472 Uiso
H(1081) 1.0000 .3980 .4939 .8328 .0604 Uiso
H(1091) 1.0000 .3343 .5385 .9395 .0695 Uiso
H(1101) 1.0000 .4841 .6279 1.0349 .0645 Uiso
H(1111) 1.0000 .6987 .6630 1.0236 .0603 Uiso
H(1121) 1.0000 .7604 .6231 .9157 .0526 Uiso
H(1131) 1.0000 .4265 .6916 .7721 .0465 Uiso
H(1132) 1.0000 .4934 .7778 .7178 .0465 Uiso
H(2031) 1.0000 .5854 .0784 .6379 .0545 Uiso
H(2041) 1.0000 .7428 -0.0948 .6472 .0593 Uiso
H(2051) 1.0000 .8170 -0.2055 .7567 .0614 Uiso
H(2061) 1.0000 .7328 -0.1405 .8554 .0530 Uiso
H(2081) 1.0000 .4965 -0.1422 .8896 .0581 Uiso
H(2091) 1.0000 .4454 -0.0881 .9984 .0746 Uiso
H(2101) 1.0000 .4838 .1349 1.0455 .0729 Uiso
H(2111) 1.0000 .5753 .3010 .9819 .0657 Uiso
H(2121) 1.0000 .6263 .2477 .8732 .0548 Uiso
H(2131) 1.0000 .5046 .2783 .7328 .0463 Uiso
H(2132) 1.0000 .4196 .1820 .7738 .0463 Uiso
H(3031) 1.0000 .0842 -0.1636 .6759 .0663 Uiso
H(3041) 1.0000 -0.0828 -0.3253 .6740 .0699 Uiso
H(3051) 1.0000 -0.2005 -0.4027 .5650 .0651 Uiso
H(3061) 1.0000 -0.1361 -0.3393 .4605 .0562 Uiso
H(3081) 1.0000 .2468 -0.2477 .4712 .0588 Uiso
H(3091) 1.0000 .3088 -0.2089 .3630 .0713 Uiso
H(3101) 1.0000 .1577 -0.1330 .2647 .0721 Uiso
H(3111) 1.0000 -0.0574 -0.0939 .2759 .0629 Uiso
H(3121) 1.0000 -0.1214 -0.1309 .3844 .0516 Uiso
H(3131) 1.0000 .2029 -0.0497 .5310 .0623 Uiso
H(3132) 1.0000 .1442 .0208 .5933 .0623 Uiso
H(4031) 1.0000 .0388 .3269 .6623 .0583 Uiso
H(4041) 1.0000 -0.1160 .1507 .6538 .0665 Uiso
H(4051) 1.0000 -0.1790 .0372 .5440 .0594 Uiso
H(4061) 1.0000 -0.0966 .1053 .4464 .0513 Uiso
H(4081) 1.0000 .0150 .4953 .4320 .0563 Uiso
H(4091) 1.0000 .0714 .5483 .3240 .0668 Uiso
H(4101) 1.0000 .1680 .3858 .2605 .0698 Uiso
H(4111) 1.0000 .2016 .1617 .3070 .0728 Uiso
H(4121) 1.0000 .1391 .1028 .4120 .0600 Uiso
H(4131) 1.0000 .1266 .5091 .5744 .0559 Uiso
H(4132) 1.0000 .2139 .4162 .5332 .0559 Uiso

loop_
_atom_type_symbol
_atom_type_scat_dispersion_real
_atom_type_scat_dispersion_imag
_atom_type_scat_source
C .0170 .0090 IntTabIV
H .0000 .0000 IntTabIV
O .0470 .0320 IntTabIV

loop_
_geom_angle_atom_site_label_1
_geom_angle_atom_site_label_2
_geom_angle_atom_site_label_3
_geom_angle
_geom_angle_publ_flag
C(102) C(101) C(106) 118.0(5) no
C(102) C(101) C(107) 123.7(5) no
C(106) C(101) C(107) 118.4(5) no
C(101) C(102) C(103) 118.9(5) no
C(101) C(102) C(113) 121.2(5) no
C(103) C(102) C(113) 119.9(5) no
C(102) C(103) C(104) 120.7(6) no
C(102) C(103) H(1031) 118.5(6) no
C(104) C(103) H(1031) 120.7(6) no
C(103) C(104) C(105) 120.8(6) no
C(103) C(104) H(1041) 118.9(6) no
C(105) C(104) H(1041) 120.3(6) no
C(104) C(105) C(106) 118.6(6) no
C(104) C(105) H(1051) 120.6(6) no
C(106) C(105) H(1051) 120.8(6) no
C(101) C(106) C(105) 122.8(5) no
C(101) C(106) H(1061) 118.6(5) no
C(105) C(106) H(1061) 118.5(5) no
C(101) C(107) C(108) 122.8(5) no
C(101) C(107) C(112) 121.5(5) no
C(108) C(107) C(112) 115.7(5) no
C(107) C(108) C(109) 122.9(5) no
C(107) C(108) H(1081) 118.9(5) no
C(109) C(108) H(1081) 118.2(5) no
C(108) C(109) C(110) 119.5(6) no
C(108) C(109) H(1091) 120.5(6) no
C(110) C(109) H(1091) 120.0(6) no
C(109) C(110) C(111) 119.8(6) no
C(109) C(110) H(1101) 119.8(6) no
C(111) C(110) H(1101) 120.4(6) no
C(110) C(111) C(112) 119.8(6) no
C(110) C(111) H(1111) 119.5(6) no
C(112) C(111) H(1111) 120.6(6) no
C(107) C(112) C(111) 122.2(5) no
C(107) C(112) H1121 118.6(5) no
C(111) C(112) H1121 119.1(5) no
C(102) C(113) O(114) 108.4(6) no
C(102) C(113) H(1131) 110.8(6) no
O(114) C(113) H(1131) 109.6(7) no
C(102) C(113) H(1132) 109.8(6) no
O(114) C(113) H(1132) 109.8(7) no
H(1131) C(113) H(1132) 108.5(7) no
C(202) C(201) C(206) 117.3(5) no
C(202) C(201) C(207) 125.8(5) no
C(206) C(201) C(207) 116.9(5) no
C(201) C(202) C(203) 120.6(5) no
C(201) C(202) C(213) 119.2(5) no
C(203) C(202) C(213) 120.0(6) no
C(202) C(203) C(204) 120.0(6) no
C(202) C(203) H(2031) 118.9(6) no
C(204) C(203) H(2031) 121.0(6) no
C(203) C(204) C(205) 120.8(6) no
C(203) C(204) H(2041) 118.4(6) no
C(205) C(204) H(2041) 120.8(6) no
C(204) C(205) C(206) 118.3(5) no
C(204) C(205) H(2051) 119.7(6) no
C(206) C(205) H(2051) 122.0(6) no
C(201) C(206) C(205) 123.0(6) no
C(201) C(206) H(2061) 119.3(6) no
C(205) C(206) H(2061) 117.7(5) no
C(201) C(207) C(208) 122.3(5) no
C(201) C(207) C(212) 121.4(5) no
C(208) C(207) C(212) 116.2(5) no
C(207) C(208) C(209) 121.7(6) no
C(207) C(208) H(2081) 119.5(5) no
C(209) C(208) H(2081) 118.7(5) no
C(208) C(209) C(210) 120.4(6) no
C(208) C(209) H(2091) 119.7(6) no
C(210) C(209) H(2091) 119.8(6) no
C(209) C(210) C(211) 119.8(7) no
C(209) C(210) H(2101) 120.3(7) no
C(211) C(210) H(2101) 119.9(7) no
C(210) C(211) C(212) 119.6(6) no
C(210) C(211) H(2111) 120.4(6) no
C(212) C(211) H(2111) 120.0(5) no
C(207) C(212) C(211) 122.2(5) no
C(207) C(212) H(2121) 118.6(5) no
C(211) C(212) H(2121) 119.2(5) no
C(202) C(213) O(214) 106.2(5) no
C(202) C(213) H(2131) 110.6(6) no
O(214) C(213) H(2131) 110.1(7) no
C(202) C(213) H(2132) 111.0(6) no
O(214) C(213) H(2132) 109.6(7) no
H(2131) C(213) H(2132) 109.4(6) no
C(302) C(301) C(306) 117.6(6) no
C(302) C(301) C(307) 123.1(5) no
C(306) C(301) C(307) 119.2(5) no
C(301) C(302) C(303) 119.4(6) no
C(301) C(302) C(313) 124.8(6) no
C(303) C(302) C(313) 115.3(6) no
C(302) C(303) C(304) 121.6(6) no
C(302) C(303) H(3031) 118.8(6) no
C(304) C(303) H(3031) 119.6(7) no
C(303) C(304) C(305) 119.1(6) no
C(303) C(304) H(3041) 120.0(6) no
C(305) C(304) H(3041) 120.9(7) no
C(304) C(305) C(306) 119.8(6) no
C(304) C(305) H(3051) 119.2(6) no
C(306) C(305) H(3051) 120.9(6) no
C(301) C(306) C(305) 122.2(6) no
C(301) C(306) H(3061) 119.3(5) no
C(305) C(306) H(3061) 118.5(5) no
C(301) C(307) C(308) 121.8(5) no
C(301) C(307) C(312) 120.7(5) no
C(308) C(307) C(312) 117.4(6) no
C(307) C(308) C(309) 121.3(5) no
C(307) C(308) H(3081) 118.9(5) no
C(309) C(308) H(3081) 119.7(5) no
C(308) C(309) C(310) 120.6(6) no
C(308) C(309) H(3091) 119.1(5) no
C(310) C(309) H(3091) 120.2(6) no
C(309) C(310) C(311) 119.1(7) no
C(309) C(310) H(3101) 119.3(6) no
C(311) C(310) H(3101) 121.6(7) no
C(310) C(311) C(312) 120.9(6) no
C(310) C(311) H(3111) 118.9(6) no
C(312) C(311) H(3111) 120.2(6) no
C(307) C(312) C(311) 120.6(6) no
C(307) C(312) H(3121) 119.9(5) no
C(311) C(312) H(3121) 119.5(5) no
C(302) C(313) O(314) 114.3(6) no
C(302) C(313) H(3131) 106.5(7) no
O(314) C(313) H(3131) 108.5(8) no
C(302) C(313) H(3132) 108.1(7) no
O(314) C(313) H(3132) 109.6(7) no
H(3131) C(313) H(3132) 109.8(7) no
C(402) C(401) C(406) 116.9(5) no
C(402) C(401) C(407) 123.5(5) no
C(406) C(401) C(407) 119.6(5) no
C(401) C(402) C(403) 119.5(6) no
C(401) C(402) C(413) 123.6(6) no
C(403) C(402) C(413) 116.9(6) no
C(402) C(403) C(404) 122.7(6) no
C(402) C(403) H(4031) 119.1(6) no
C(404) C(403) H(4031) 118.3(6) no
C(403) C(404) C(405) 117.4(7) no
C(403) C(404) H(4041) 121.7(7) no
C(405) C(404) H(4041) 120.9(6) no
C(404) C(405) C(406) 121.0(6) no
C(404) C(405) H(4051) 119.8(6) no
C(406) C(405) H(4051) 119.0(6) no
C(401) C(406) C(405) 122.4(5) no
C(401) C(406) H(4061) 118.5(5) no
C(405) C(406) H(4061) 119.1(5) no
C(401) C(407) C(408) 120.7(5) no
C(401) C(407) C(412) 121.5(5) no
C(408) C(407) C(412) 117.6(5) no
C(407) C(408) C(409) 120.1(5) no
C(407) C(408) H(4081) 120.3(5) no
C(409) C(408) H(4081) 119.7(5) no
C(408) C(409) C(410) 122.2(6) no
C(408) C(409) H(4091) 119.1(6) no
C(410) C(409) H(4091) 118.7(6) no
C(409) C(410) C(411) 117.5(6) no
C(409) C(410) H(4101) 121.0(6) no
C(411) C(410) H(4101) 121.4(7) no
C(410) C(411) C(412) 121.2(6) no
C(410) C(411) H(4111) 119.3(6) no
C(412) C(411) H(4111) 119.5(6) no
C(407) C(412) C(411) 121.4(5) no
C(407) C(412) H(4121) 119.3(5) no
C(411) C(412) H(4121) 119.3(5) no
C(402) C(413) O(414) 114.7(6) no
C(402) C(413) H(4131) 109.0(7) no
O(414) C(413) H(4131) 109.9(7) no
C(402) C(413) H(4132) 106.8(6) no
O(414) C(413) H(4132) 107.4(7) no
H(4131) C(413) H(4132) 108.9(7) no

loop_
_geom_bond_atom_site_label_1
_geom_bond_atom_site_label_2
_geom_bond_distance
_geom_bond_publ_flag
C(101) C(102) 1.403(6) no
C(101) C(106) 1.397(6) no
C(101) C(107) 1.457(6) no
C(102) C(103) 1.384(6) no
C(102) C(113) 1.558(8) no
C(103) C(104) 1.389(7) no
C(103) H(1031) 0.996(6) no
C(104) C(105) 1.366(7) no
C(104) H(1041) 1.004(6) no
C(105) C(106) 1.363(7) no
C(105) H(1051) 0.991(7) no
C(106) H(1061) 1.005(6) no
C(107) C(108) 1.394(7) no
C(107) C(112) 1.397(6) no
C(108) C(109) 1.372(6) no
C(108) H(1081) 1.006(6) no
C(109) C(110) 1.374(7) no
C(109) H(1091) 1.015(6) no
C(110) C(111) 1.379(7) no
C(110) H(1101) 1.006(7) no
C(111) C(112) 1.374(6) no
C(111) H(1111) 0.994(6) no
C(112) H(1121) 0.993(6) no
C(113) O(114) 1.432(9) no
C(113) H(1131) 1.000(8) no
C(113) H(1132) 1.013(8) no
C(201) C(202) 1.408(6) no
C(201) C(206) 1.405(6) no
C(201) C(207) 1.449(6) no
C(202) C(203) 1.386(6) no
C(202) C(213) 1.564(9) no
C(203) C(204) 1.396(7) no
C(203) H(2031) 0.998(7) no
C(204) C(205) 1.391(7) no
C(204) H(2041) 1.006(6) no
C(205) C(206) 1.377(7) no
C(205) H(2051) 0.996(6) no
C(206) H(2061) 1.005(6) no
C(207) C(208) 1.400(7) no
C(207) C(212) 1.412(6) no
C(208) C(209) 1.375(7) no
C(208) H(2081) 1.004(6) no
C(209) C(210) 1.385(7) no
C(209) H(2091) 1.014(7) no
C(210) C(211) 1.382(7) no
C(210) H(2101) 1.008(8) no
C(211) C(212) 1.375(6) no
C(211) H(2111) 0.988(6) no
C(212) H(2121) 0.999(6) no
C(213) O(214) 1.442(9) no
C(213) H(2131) 1.001(7) no
C(213) H(2132) 1.000(7) no
C(301) C(302) 1.410(6) no
C(301) C(306) 1.416(6) no
C(301) C(307) 1.460(6) no
C(302) C(303) 1.393(7) no
C(302) C(313) 1.460(10) no
C(303) C(304) 1.401(7) no
C(303) H(3031) 1.001(7) no
C(304) C(305) 1.381(7) no
C(304) H(3041) 0.999(7) no
C(305) C(306) 1.379(7) no
C(305) H(3051) 1.000(6) no
C(306) H(3061) 0.990(6) no
C(307) C(308) 1.391(6) no
C(307) C(312) 1.417(6) no
C(308) C(309) 1.388(6) no
C(308) H(3081) 0.997(6) no
C(309) C(310) 1.385(7) no
C(309) H(3091) 1.004(7) no
C(310) C(311) 1.380(7) no
C(310) H(3101) 1.000(7) no
C(311) C(312) 1.387(6) no
C(311) H(3111) 1.000(6) no
C(312) H(3121) 1.001(6) no
C(313) O(314) 1.355(9) no
C(313) H(3131) 1.009(9) no
C(313) H(3132) 0.986(8) no
C(401) C(402) 1.409(6) no
C(401) C(406) 1.409(6) no
C(401) C(407) 1.451(6) no
C(402) C(403) 1.397(7) no
C(402) C(413) 1.467(9) no
C(403) C(404) 1.394(7) no
C(403) H(4031) 0.993(6) no
C(404) C(405) 1.385(7) no
C(404) H(4041) 1.000(7) no
C(405) C(406) 1.376(7) no
C(405) H(4051) 1.008(7) no
C(406) H(4061) 1.000(6) no
C(407) C(408) 1.406(6) no
C(407) C(412) 1.407(6) no
C(408) C(409) 1.387(6) no
C(408) H(4081) 1.005(6) no
C(409) C(410) 1.395(7) no
C(409) H(4091) 0.995(6) no
C(410) C(411) 1.393(7) no
C(410) H(4101) 0.997(7) no
C(411) C(412) 1.381(6) no
C(411) H(4111) 0.992(6) no
C(412) H(4121) 0.992(6) no
C(413) O(414) 1.360(10) no
C(413) H(4131) 0.989(8) no
C(413) H(4132) 1.019(9) no

loop_
_cod_related_entry_id
_cod_related_entry_database
_cod_related_entry_code
1 ChemSpider 68709
